data_4114345
loop_
_publ_author_name
'Jonathan L. Sessler'
'Deqiang An'
'Won-Seob Cho'
'Vincent Lynch'

_publ_section_title
;
 Calix[2]bipyrrole[2]furan and Calix[2]bipyrrole[2]thiophene: New Pyrrolic
 Receptors Exhibiting a Preference for Carboxylate Anions
;
_journal_name_full 'Journal of the American Chemical Society'
_journal_page_first 13646
_journal_page_last 13647
_journal_paper_doi 10.1021/ja038264j
_journal_volume 125
_journal_year 2003
_chemical_formula_sum 'C44 H56 N4 O2 S2'
_chemical_formula_weight 737.05
_chemical_name_systematic
; 
 ? 
;
_space_group_IT_number 14
_symmetry_cell_setting monoclinic
_symmetry_space_group_name_Hall '-P 2yn'
_symmetry_space_group_name_H-M 'P 1 21/n 1'
_atom_sites_solution_hydrogens geom
_atom_sites_solution_primary direct
_atom_sites_solution_secondary difmap
_audit_creation_method SHELXL-97
_cell_angle_alpha 90.00
_cell_angle_beta 97.053(1)
_cell_angle_gamma 90.00
_cell_formula_units_Z 4
_cell_length_a 10.0674(3)
_cell_length_b 20.8027(5)
_cell_length_c 19.2138(6)
_cell_measurement_temperature 153(2)
_cell_volume 3993.5(2)
_computing_cell_refinement 'Collect software, Nonius B.V. 1998'
_computing_data_collection 'Collect software, Nonius B.V. 1998'
_computing_data_reduction
;
DENZO and Scalepack (Otwinoski and Minor, 1997)
;
_computing_molecular_graphics 'XP SHELXTL/PC, Siemens Analytical'
_computing_structure_refinement 'XL SHELXTL/PC, Siemens Analytical'
_computing_structure_solution
;

SIR97 - Altomare A., Burla M.C., Camalli M., Cascarano G.L., Giacovazzo C., 
Guagliardi A., Moliterni A.G.G., Polidori G.,Spagna R.
;
_diffrn_ambient_temperature 153(2)
_diffrn_measured_fraction_theta_full 0.996
_diffrn_measured_fraction_theta_max 0.996
_diffrn_measurement_device_type 'Nonius Kappa CCD'
_diffrn_measurement_method \w-scans
_diffrn_radiation_monochromator graphite
_diffrn_radiation_source 'fine-focus sealed tube'
_diffrn_radiation_type MoK\a
_diffrn_radiation_wavelength 0.71073
_diffrn_reflns_av_R_equivalents 0.0373
_diffrn_reflns_av_sigmaI/netI 0.0597
_diffrn_reflns_limit_h_max 11
_diffrn_reflns_limit_h_min -11
_diffrn_reflns_limit_k_max 24
_diffrn_reflns_limit_k_min -23
_diffrn_reflns_limit_l_max 22
_diffrn_reflns_limit_l_min -22
_diffrn_reflns_number 12651
_diffrn_reflns_theta_full 25.00
_diffrn_reflns_theta_max 25.00
_diffrn_reflns_theta_min 2.93
_exptl_absorpt_coefficient_mu 0.175
_exptl_absorpt_correction_type none
_exptl_crystal_colour prism
_exptl_crystal_density_diffrn 1.226
_exptl_crystal_description 'faint yellow'
_exptl_crystal_F_000 1584
_exptl_crystal_size_max 0.26
_exptl_crystal_size_mid 0.21
_exptl_crystal_size_min 0.21
_refine_diff_density_max 0.724
_refine_diff_density_min -0.418
_refine_diff_density_rms 0.068
_refine_ls_extinction_method none
_refine_ls_goodness_of_fit_ref 3.072
_refine_ls_hydrogen_treatment mixed
_refine_ls_matrix_type full
_refine_ls_number_parameters 522
_refine_ls_number_reflns 6996
_refine_ls_number_restraints 138
_refine_ls_restrained_S_all 3.367
_refine_ls_R_factor_all 0.1571
_refine_ls_R_factor_gt 0.1223
_refine_ls_shift/su_max 0.179
_refine_ls_shift/su_mean 0.008
_refine_ls_structure_factor_coef Fsqd
_refine_ls_weighting_details 'calc w=1/[\s^2^(Fo^2^)+(0.0200P)^2^+0.0000P] where P=(Fo^2^+2Fc^2^)/3'
_refine_ls_weighting_scheme calc
_refine_ls_wR_factor_gt 0.1846
_refine_ls_wR_factor_ref 0.1885
_reflns_number_gt 5240
_reflns_number_total 6996
_reflns_threshold_expression >2sigma(I)
_cod_data_source_file ja038264jsi20030926_035413.cif
_cod_data_source_block scalx
_cod_database_code 4114345

loop_
_symmetry_equiv_pos_as_xyz
'x, y, z'
'-x+1/2, y+1/2, -z+1/2'
'-x, -y, -z'
'x-1/2, -y-1/2, z-1/2'

loop_
_atom_site_label
_atom_site_type_symbol
_atom_site_fract_x
_atom_site_fract_y
_atom_site_fract_z
_atom_site_U_iso_or_equiv
_atom_site_adp_type
_atom_site_occupancy
_atom_site_symmetry_multiplicity
_atom_site_calc_flag
_atom_site_refinement_flags
_atom_site_disorder_assembly
_atom_site_disorder_group
S1 S 0.8054(2) 0.47583(8) 0.16841(8) 0.0405(5) Uani 0.65 1 d PDU A 1
C10 C 0.8068(7) 0.4149(3) 0.1049(3) 0.0235(16) Uiso 0.65 1 d PDU A 1
C11 C 0.8465(7) 0.4437(3) 0.0494(3) 0.0426(18) Uani 0.65 1 d PDU A 1
H11 H 0.8515 0.4196 0.0071 0.051 Uiso 0.65 1 d PR A 1
C12 C 0.8771(7) 0.5088(3) 0.0532(3) 0.0490(18) Uani 0.65 1 d PDU A 1
H12 H 0.9043 0.5340 0.0156 0.059 Uiso 0.65 1 d PR A 1
C13 C 0.8643(7) 0.5328(3) 0.1148(3) 0.0347(17) Uani 0.65 1 d PDU A 1
C16 C 0.6652(7) 0.3410(4) 0.1686(3) 0.057(2) Uani 0.65 1 d PDU A 1
H16D H 0.6301 0.3836 0.1718 0.085 Uiso 0.65 1 d PR A 1
H16E H 0.5941 0.3122 0.1515 0.085 Uiso 0.65 1 d PR A 1
H16F H 0.7050 0.3271 0.2141 0.085 Uiso 0.65 1 d PR A 1
C17 C 0.9510(6) 0.6418(3) 0.0886(4) 0.0451(18) Uani 0.65 1 d PDU A 1
H17D H 0.9974 0.6760 0.1149 0.068 Uiso 0.65 1 d PR A 1
H17E H 1.0145 0.6150 0.0688 0.068 Uiso 0.65 1 d PR A 1
H17F H 0.8892 0.6596 0.0516 0.068 Uiso 0.65 1 d PR A 1
N1 N 0.3583(3) 0.36577(13) -0.09067(16) 0.0303(8) Uani 1 1 d . . .
H1N H 0.3535 0.3838 -0.0496 0.036 Uiso 1 1 d R . .
N2 N 0.6036(3) 0.34130(15) 0.00891(18) 0.0363(9) Uani 1 1 d . . .
H2N H 0.5467 0.3659 0.0279 0.044 Uiso 1 1 d R . .
C1 C 0.2580(4) 0.36782(18) -0.1460(2) 0.0321(10) Uani 1 1 d . . .
C2 C 0.3045(5) 0.3352(2) -0.1998(2) 0.0419(12) Uani 1 1 d . . .
H2 H 0.2572 0.3289 -0.2452 0.050 Uiso 1 1 d R . .
C3 C 0.4350(4) 0.31212(19) -0.1761(2) 0.0387(11) Uani 1 1 d . . .
H3 H 0.4902 0.2876 -0.2028 0.046 Uiso 1 1 d R . .
C4 C 0.4663(4) 0.33178(18) -0.1079(2) 0.0320(10) Uani 1 1 d . . .
C5 C 0.5836(4) 0.31871(18) -0.0595(2) 0.0370(11) Uani 1 1 d . . .
C6 C 0.6958(5) 0.2824(2) -0.0672(3) 0.0557(14) Uani 1 1 d . . .
H6 H 0.7126 0.2608 -0.1088 0.067 Uiso 1 1 d R . .
C7 C 0.7823(5) 0.2830(2) -0.0032(3) 0.0611(15) Uani 1 1 d . . .
H7 H 0.8657 0.2614 0.0059 0.073 Uiso 1 1 d R . .
C8 C 0.7242(5) 0.31995(19) 0.0434(3) 0.0486(13) Uani 1 1 d . A .
C9 C 0.7760(5) 0.3419(2) 0.1156(2) 0.0579(14) Uani 1 1 d D . .
C14 C 0.8721(5) 0.5992(2) 0.1398(2) 0.0474(12) Uani 1 1 d D . .
C15 C 0.9116(6) 0.3092(2) 0.1402(3) 0.103(2) Uani 1 1 d . A .
H15D H 0.9676 0.3127 0.1034 0.154 Uiso 1 1 d R . .
H15E H 0.9538 0.3306 0.1814 0.154 Uiso 1 1 d R . .
H15F H 0.8986 0.2647 0.1506 0.154 Uiso 1 1 d R . .
C18 C 0.9680(4) 0.6043(2) 0.2070(3) 0.0632(15) Uani 1 1 d . A .
H18D H 0.9339 0.5794 0.2430 0.095 Uiso 1 1 d R . .
H18E H 1.0541 0.5880 0.1991 0.095 Uiso 1 1 d R . .
H18F H 0.9766 0.6484 0.2216 0.095 Uiso 1 1 d R . .
S1' S 0.88371(12) 0.45473(6) 0.58855(7) 0.0554(4) Uani 1 1 d . . .
N1' N 0.3829(3) 0.66209(15) 0.4985(2) 0.0406(9) Uani 1 1 d . . .
H1'N H 0.4387 0.6424 0.4738 0.049 Uiso 1 1 d R . .
N2' N 0.6349(3) 0.63068(14) 0.58831(16) 0.0305(8) Uani 1 1 d . . .
H2'N H 0.6318 0.6137 0.5462 0.037 Uiso 1 1 d R . .
C1' C 0.2540(4) 0.6820(2) 0.4728(3) 0.0514(13) Uani 1 1 d . . .
C2' C 0.2018(5) 0.7101(2) 0.5275(3) 0.0702(17) Uani 1 1 d . . .
H2' H 0.1149 0.7284 0.5254 0.084 Uiso 1 1 d R . .
C3' C 0.2954(5) 0.7070(2) 0.5859(3) 0.0669(16) Uani 1 1 d . . .
H3' H 0.2830 0.7228 0.6310 0.080 Uiso 1 1 d R . .
C4' C 0.4085(4) 0.67754(19) 0.5688(2) 0.0423(12) Uani 1 1 d . . .
C5' C 0.5334(4) 0.66475(18) 0.6117(2) 0.0319(10) Uani 1 1 d . . .
C6' C 0.5774(5) 0.68292(19) 0.6792(2) 0.0443(12) Uani 1 1 d . . .
H6' H 0.5287 0.7074 0.7093 0.053 Uiso 1 1 d R . .
C7' C 0.7075(5) 0.6589(2) 0.6959(2) 0.0395(11) Uani 1 1 d . . .
H7' H 0.7619 0.6643 0.7396 0.047 Uiso 1 1 d R . .
C8' C 0.7428(4) 0.62654(18) 0.6395(2) 0.0321(10) Uani 1 1 d . . .
C9' C 0.8625(4) 0.5860(2) 0.6288(2) 0.0354(10) Uani 1 1 d . . .
C10' C 0.8186(4) 0.5157(2) 0.6346(2) 0.0383(11) Uani 1 1 d . . .
C11' C 0.7332(5) 0.4904(2) 0.6731(2) 0.0530(14) Uani 1 1 d . . .
H11' H 0.6856 0.5165 0.7023 0.064 Uiso 1 1 d R . .
C12' C 0.7154(5) 0.4236(2) 0.6692(3) 0.0550(13) Uani 1 1 d . . .
H12' H 0.6574 0.4003 0.6955 0.066 Uiso 1 1 d R . .
C13' C 0.7924(4) 0.3961(2) 0.6238(2) 0.0438(12) Uani 1 1 d . . .
C14' C 0.7997(5) 0.3272(2) 0.6026(3) 0.0594(15) Uani 1 1 d . . .
C15' C 0.7204(6) 0.2853(2) 0.6498(3) 0.087(2) Uani 1 1 d . . .
H15A H 0.6263 0.2986 0.6434 0.130 Uiso 1 1 d R . .
H15B H 0.7574 0.2910 0.6990 0.130 Uiso 1 1 d R . .
H15C H 0.7269 0.2400 0.6368 0.130 Uiso 1 1 d R . .
C16' C 0.9466(5) 0.3046(2) 0.6140(3) 0.095(2) Uani 1 1 d . . .
H16A H 0.9996 0.3303 0.5848 0.143 Uiso 1 1 d R . .
H16B H 0.9511 0.2592 0.6008 0.143 Uiso 1 1 d R . .
H16C H 0.9824 0.3098 0.6635 0.143 Uiso 1 1 d R . .
C17' C 0.9096(4) 0.6006(2) 0.5581(2) 0.0541(13) Uani 1 1 d . . .
H17A H 0.8369 0.5916 0.5205 0.081 Uiso 1 1 d R . .
H17B H 0.9871 0.5737 0.5518 0.081 Uiso 1 1 d R . .
H17C H 0.9348 0.6460 0.5564 0.081 Uiso 1 1 d R . .
C18' C 0.9777(4) 0.5994(2) 0.6869(2) 0.0522(13) Uani 1 1 d . . .
H18A H 0.9495 0.5896 0.7328 0.078 Uiso 1 1 d R . .
H18B H 1.0025 0.6449 0.6853 0.078 Uiso 1 1 d R . .
H18C H 1.0549 0.5727 0.6795 0.078 Uiso 1 1 d R . .
O1A O 0.3942(3) 0.42533(13) 0.05804(14) 0.0406(7) Uani 1 1 d . . .
C2A C 0.4223(6) 0.4918(2) 0.0728(3) 0.0668(15) Uani 1 1 d . . .
H2AA H 0.3814 0.5195 0.0340 0.080 Uiso 1 1 d R . .
H2AB H 0.5200 0.4997 0.0799 0.080 Uiso 1 1 d R . .
C3A C 0.3611(8) 0.5062(3) 0.1392(4) 0.127(3) Uani 1 1 d . . .
H3AA H 0.4269 0.4987 0.1811 0.152 Uiso 1 1 d R . .
H3AB H 0.3287 0.5510 0.1399 0.152 Uiso 1 1 d R . .
C4A C 0.2507(6) 0.4606(3) 0.1374(3) 0.088(2) Uani 1 1 d . . .
H4AA H 0.1708 0.4766 0.1071 0.105 Uiso 1 1 d R . .
H4AB H 0.2265 0.4516 0.1848 0.105 Uiso 1 1 d R . .
C5A C 0.3062(5) 0.4025(2) 0.1065(2) 0.0625(15) Uani 1 1 d . . .
H5AA H 0.3568 0.3763 0.1437 0.075 Uiso 1 1 d R . .
H5AB H 0.2339 0.3758 0.0817 0.075 Uiso 1 1 d R . .
O1B O 0.5971(3) 0.57724(13) 0.44239(14) 0.0398(7) Uani 1 1 d . . .
C2B C 0.5957(5) 0.5082(2) 0.4356(2) 0.0606(14) Uani 1 1 d . . .
H2BA H 0.5027 0.4927 0.4238 0.073 Uiso 1 1 d R . .
H2BB H 0.6347 0.4876 0.4799 0.073 Uiso 1 1 d R . .
C3B C 0.6771(8) 0.4932(3) 0.3772(4) 0.138(3) Uani 1 1 d . . .
H3BA H 0.7564 0.4674 0.3954 0.166 Uiso 1 1 d R . .
H3BB H 0.6232 0.4683 0.3399 0.166 Uiso 1 1 d R . .
C4B C 0.7149(8) 0.5484(3) 0.3514(4) 0.132(3) Uani 1 1 d . . .
H4BA H 0.6836 0.5503 0.3005 0.158 Uiso 1 1 d R . .
H4BB H 0.8139 0.5503 0.3572 0.158 Uiso 1 1 d R . .
C5B C 0.6627(5) 0.6039(2) 0.3869(2) 0.0523(13) Uani 1 1 d . . .
H5BA H 0.7364 0.6329 0.4057 0.063 Uiso 1 1 d R . .
H5BB H 0.5985 0.6282 0.3536 0.063 Uiso 1 1 d R . .

loop_
_atom_site_aniso_label
_atom_site_aniso_U_11
_atom_site_aniso_U_22
_atom_site_aniso_U_33
_atom_site_aniso_U_23
_atom_site_aniso_U_13
_atom_site_aniso_U_12
S1 0.0614(13) 0.0273(10) 0.0321(10) -0.0038(8) 0.0030(9) -0.0078(9)
C11 0.057(4) 0.032(4) 0.043(4) -0.006(3) 0.021(4) -0.008(3)
C12 0.067(4) 0.045(4) 0.038(4) -0.008(3) 0.021(3) -0.008(4)
C13 0.038(4) 0.043(4) 0.024(4) 0.000(3) 0.008(3) 0.009(3)
C16 0.080(5) 0.045(4) 0.042(4) -0.001(4) -0.004(4) -0.017(4)
C17 0.040(4) 0.038(4) 0.060(4) -0.005(3) 0.016(3) 0.005(3)
S1A 0.057(2) 0.038(2) 0.066(3) -0.013(2) 0.009(2) 0.0075(19)
C10A 0.039(6) 0.032(6) 0.044(6) -0.008(5) -0.010(5) 0.000(5)
C11A 0.021(5) 0.045(6) 0.071(7) -0.011(6) 0.012(5) -0.013(5)
C12A 0.024(6) 0.026(6) 0.082(7) -0.005(5) -0.004(5) 0.017(5)
C16A 0.077(7) 0.029(6) 0.062(6) 0.001(6) -0.025(6) 0.001(6)
C17A 0.035(6) 0.046(6) 0.060(7) -0.019(5) 0.006(5) -0.012(5)
N1 0.049(2) 0.0161(18) 0.029(2) -0.0061(15) 0.0166(18) -0.0022(17)
N2 0.047(2) 0.0215(19) 0.040(2) -0.0058(16) 0.0045(18) 0.0016(17)
C1 0.045(3) 0.016(2) 0.036(3) 0.0039(19) 0.008(2) -0.006(2)
C2 0.073(4) 0.030(3) 0.024(2) -0.004(2) 0.010(2) -0.012(2)
C3 0.055(3) 0.030(3) 0.034(3) -0.005(2) 0.018(2) 0.000(2)
C4 0.044(3) 0.021(2) 0.033(3) -0.0037(19) 0.015(2) -0.005(2)
C5 0.053(3) 0.016(2) 0.045(3) -0.009(2) 0.019(2) -0.003(2)
C6 0.063(3) 0.036(3) 0.067(4) -0.024(3) 0.006(3) 0.001(3)
C7 0.055(3) 0.030(3) 0.096(4) -0.020(3) -0.004(3) 0.004(2)
C8 0.066(3) 0.015(2) 0.064(3) -0.009(2) 0.001(3) -0.004(2)
C9 0.050(3) 0.066(4) 0.055(3) 0.000(3) -0.007(3) -0.022(3)
C14 0.071(3) 0.034(3) 0.040(3) 0.005(2) 0.018(3) 0.012(2)
C15 0.132(5) 0.035(3) 0.120(5) -0.008(3) -0.072(4) 0.010(3)
C18 0.056(3) 0.038(3) 0.092(4) -0.009(3) -0.003(3) -0.009(2)
S1' 0.0592(8) 0.0387(8) 0.0700(9) -0.0106(6) 0.0140(7) 0.0068(6)
N1' 0.038(2) 0.026(2) 0.059(3) -0.0063(18) 0.0113(19) 0.0063(17)
N2' 0.044(2) 0.0230(19) 0.027(2) -0.0085(15) 0.0110(18) -0.0021(17)
C1' 0.037(3) 0.027(3) 0.086(4) -0.014(3) -0.008(3) 0.007(2)
C2' 0.048(3) 0.037(3) 0.125(5) -0.037(3) 0.009(4) 0.012(3)
C3' 0.049(3) 0.053(3) 0.099(5) -0.050(3) 0.016(3) 0.001(3)
C4' 0.049(3) 0.023(2) 0.058(3) -0.019(2) 0.018(3) -0.002(2)
C5' 0.041(3) 0.017(2) 0.041(3) -0.0087(19) 0.015(2) -0.004(2)
C6' 0.076(4) 0.028(3) 0.034(3) -0.010(2) 0.025(3) -0.003(2)
C7' 0.059(3) 0.032(3) 0.027(3) 0.002(2) 0.005(2) 0.000(2)
C8' 0.048(3) 0.023(2) 0.026(2) -0.0013(19) 0.006(2) -0.007(2)
C9' 0.036(2) 0.035(3) 0.035(3) -0.002(2) 0.004(2) -0.002(2)
C10' 0.046(3) 0.027(3) 0.039(3) -0.011(2) -0.005(2) 0.004(2)
C11' 0.090(4) 0.030(3) 0.038(3) 0.001(2) 0.007(3) -0.026(3)
C12' 0.062(3) 0.035(3) 0.068(4) 0.006(3) 0.010(3) -0.006(3)
C13' 0.035(3) 0.030(3) 0.063(3) -0.011(2) -0.003(2) 0.006(2)
C14' 0.053(3) 0.025(3) 0.095(4) -0.002(3) -0.011(3) 0.004(2)
C15' 0.116(5) 0.035(3) 0.100(5) 0.009(3) -0.022(4) 0.005(3)
C16' 0.071(4) 0.047(4) 0.154(6) -0.033(4) -0.045(4) 0.029(3)
C17' 0.053(3) 0.059(3) 0.053(3) 0.001(2) 0.017(3) 0.000(3)
C18' 0.051(3) 0.041(3) 0.063(3) -0.005(2) -0.001(3) -0.012(2)
O1A 0.0531(18) 0.0304(17) 0.0410(18) -0.0062(14) 0.0167(15) 0.0028(14)
C2A 0.107(4) 0.036(3) 0.068(4) -0.007(3) 0.051(3) -0.016(3)
C3A 0.211(8) 0.059(4) 0.138(6) -0.034(4) 0.128(6) -0.025(5)
C4A 0.099(5) 0.110(6) 0.065(4) 0.013(4) 0.053(4) 0.018(4)
C5A 0.086(4) 0.056(4) 0.048(3) 0.002(3) 0.019(3) -0.018(3)
O1B 0.0470(17) 0.0356(18) 0.0398(18) -0.0063(14) 0.0174(15) -0.0013(14)
C2B 0.082(4) 0.038(3) 0.069(3) -0.007(3) 0.040(3) -0.017(3)
C3B 0.227(9) 0.054(4) 0.167(7) -0.036(4) 0.163(7) -0.020(5)
C4B 0.226(9) 0.073(5) 0.126(6) 0.024(4) 0.143(6) 0.036(5)
C5B 0.067(3) 0.044(3) 0.047(3) 0.010(2) 0.010(3) -0.012(3)

loop_
_atom_type_symbol
_atom_type_description
_atom_type_scat_dispersion_real
_atom_type_scat_dispersion_imag
_atom_type_scat_source
C C 0.0033 0.0016 'International Tables Vol C Tables 4.2.6.8 and 6.1.1.4'
H H 0.0000 0.0000 'International Tables Vol C Tables 4.2.6.8 and 6.1.1.4'
N N 0.0061 0.0033 'International Tables Vol C Tables 4.2.6.8 and 6.1.1.4'
O O 0.0106 0.0060 'International Tables Vol C Tables 4.2.6.8 and 6.1.1.4'
S S 0.1246 0.1234 'International Tables Vol C Tables 4.2.6.8 and 6.1.1.4'

loop_
_geom_angle_atom_site_label_1
_geom_angle_atom_site_label_2
_geom_angle_atom_site_label_3
_geom_angle
_geom_angle_site_symmetry_1
_geom_angle_site_symmetry_3
C13 S1 C10 92.7(3) . .
C11 C10 C9 128.8(5) . .
C11 C10 S1 105.1(5) . .
C9 C10 S1 126.0(4) . .
C10 C11 C12 119.0(5) . .
C10 C11 H11 119.7 . .
C12 C11 H11 121.3 . .
C13 C12 C11 112.0(5) . .
C13 C12 H12 122.8 . .
C11 C12 H12 125.2 . .
C13 C12 H17G 83.0 . .
C11 C12 H17G 152.9 . .
H12 C12 H17G 45.5 . .
C12 C13 C14 130.8(5) . .
C12 C13 S1 111.0(4) . .
C14 C13 S1 117.5(4) . .
C9 C16 H16D 108.8 . .
C9 C16 H16E 109.9 . .
H16D C16 H16E 109.5 . .
C9 C16 H16F 109.7 . .
H16D C16 H16F 109.5 . .
H16E C16 H16F 109.5 . .
C9 C16 H16H 95.2 . .
H16D C16 H16H 134.8 . .
H16E C16 H16H 96.7 . .
H16F C16 H16H 25.4 . .
C9 C16 H16I 95.2 . .
H16D C16 H16I 133.4 . .
H16E C16 H16I 24.1 . .
H16F C16 H16I 98.3 . .
H16H C16 H16I 79.0 . .
C14 C17 H17D 109.3 . .
C14 C17 H17E 109.0 . .
H17D C17 H17E 109.5 . .
C14 C17 H17F 110.1 . .
H17D C17 H17F 109.5 . .
H17E C17 H17F 109.5 . .
C14 C17 H17H 98.7 . .
H17D C17 H17H 130.0 . .
H17E C17 H17H 98.7 . .
H17F C17 H17H 20.5 . .
C14 C17 H17I 97.4 . .
H17D C17 H17I 127.2 . .
H17E C17 H17I 18.0 . .
H17F C17 H17I 102.3 . .
H17H C17 H17I 87.2 . .
C10A S1A C13A 92.3(4) . .
C11A C10A C9 126.4(9) . .
C11A C10A S1A 116.4(7) . .
C9 C10A S1A 116.4(6) . .
C10A C11A C12A 108.3(7) . .
C10A C11A H16D 89.5 . .
C12A C11A H16D 153.1 . .
C10A C11A H11A 124.4 . .
C12A C11A H11A 127.3 . .
H16D C11A H11A 39.7 . .
C13A C12A C11A 120.2(7) . .
C13A C12A H12A 119.0 . .
C11A C12A H12A 120.8 . .
C12A C13A C14 130.0(8) . .
C12A C13A S1A 102.5(6) . .
C14 C13A S1A 127.2(6) . .
C9 C16A H16E 96.0 . .
C9 C16A H16F 94.7 . .
H16E C16A H16F 77.0 . .
C9 C16A H16G 112.5 . .
H16E C16A H16G 133.6 . .
H16F C16A H16G 132.4 . .
C9 C16A H16H 107.1 . .
H16E C16A H16H 95.0 . .
H16F C16A H16H 22.9 . .
H16G C16A H16H 109.5 . .
C9 C16A H16I 108.7 . .
H16E C16A H16I 24.2 . .
H16F C16A H16I 96.6 . .
H16G C16A H16I 109.5 . .
H16H C16A H16I 109.5 . .
C14 C17A H17E 101.3 . .
C14 C17A H17F 99.0 . .
H17E C17A H17F 84.0 . .
C14 C17A H17G 111.9 . .
H17E C17A H17G 128.4 . .
H17F C17A H17G 125.8 . .
C14 C17A H17H 107.2 . .
H17E C17A H17H 96.3 . .
H17F C17A H17H 16.4 . .
H17G C17A H17H 109.5 . .
C14 C17A H17I 109.3 . .
H17E C17A H17I 19.3 . .
H17F C17A H17I 99.9 . .
H17G C17A H17I 109.5 . .
H17H C17A H17I 109.5 . .
C4 N1 C1 111.0(3) . .
C4 N1 H1N 124.6 . .
C1 N1 H1N 124.4 . .
C8 N2 C5 111.3(4) . .
C8 N2 H2N 124.5 . .
C5 N2 H2N 124.3 . .
C2 C1 N1 106.4(4) . .
C2 C1 C14 132.3(4) . 3_665
N1 C1 C14 121.3(4) . 3_665
C1 C2 C3 108.4(4) . .
C1 C2 H2 125.7 . .
C3 C2 H2 125.9 . .
C4 C3 C2 107.4(4) . .
C4 C3 H3 126.5 . .
C2 C3 H3 126.1 . .
N1 C4 C3 106.7(4) . .
N1 C4 C5 123.7(3) . .
C3 C4 C5 129.5(4) . .
C6 C5 N2 105.1(4) . .
C6 C5 C4 130.7(4) . .
N2 C5 C4 124.1(4) . .
C5 C6 C7 109.0(4) . .
C5 C6 H6 125.6 . .
C7 C6 H6 125.5 . .
C8 C7 C6 107.9(4) . .
C8 C7 H7 126.0 . .
C6 C7 H7 126.2 . .
C7 C8 N2 106.7(4) . .
C7 C8 C9 130.7(5) . .
N2 C8 C9 122.3(4) . .
C10A C9 C8 124.1(6) . .
C10A C9 C15 110.5(6) . .
C8 C9 C15 110.2(4) . .
C10A C9 C10 28.3(4) . .
C8 C9 C10 103.1(4) . .
C15 C9 C10 106.5(4) . .
C10A C9 C16 78.7(5) . .
C8 C9 C16 113.3(4) . .
C15 C9 C16 117.3(5) . .
C10 C9 C16 105.0(5) . .
C10A C9 C16A 118.0(7) . .
C8 C9 C16A 100.8(6) . .
C15 C9 C16A 87.0(6) . .
C10 C9 C16A 146.2(7) . .
C16 C9 C16A 42.8(5) . .
C13 C14 C1 116.6(4) . 3_665
C13 C14 C18 110.5(4) . .
C1 C14 C18 111.8(4) 3_665 .
C13 C14 C17A 74.8(6) . .
C1 C14 C17A 109.6(6) 3_665 .
C18 C14 C17A 128.9(6) . .
C13 C14 C17 109.3(4) . .
C1 C14 C17 107.4(4) 3_665 .
C18 C14 C17 99.9(4) . .
C17A C14 C17 38.5(5) . .
C13 C14 C13A 27.3(4) . .
C1 C14 C13A 96.4(5) 3_665 .
C18 C14 C13A 105.2(6) . .
C17A C14 C13A 98.7(7) . .
C17 C14 C13A 135.7(5) . .
C9 C15 H15D 108.5 . .
C9 C15 H15E 109.5 . .
H15D C15 H15E 109.5 . .
C9 C15 H15F 110.5 . .
H15D C15 H15F 109.5 . .
H15E C15 H15F 109.5 . .
C14 C18 H18D 109.1 . .
C14 C18 H18E 109.4 . .
H18D C18 H18E 109.5 . .
C14 C18 H18F 109.9 . .
H18D C18 H18F 109.5 . .
H18E C18 H18F 109.5 . .
C13' S1' C10' 93.7(2) . .
C4' N1' C1' 109.4(4) . .
C4' N1' H1'N 125.5 . .
C1' N1' H1'N 125.1 . .
C5' N2' C8' 110.8(3) . .
C5' N2' H2'N 124.6 . .
C8' N2' H2'N 124.6 . .
C2' C1' N1' 106.5(4) . .
C2' C1' C14' 132.4(5) . 3_666
N1' C1' C14' 121.1(4) . 3_666
C1' C2' C3' 108.6(4) . .
C1' C2' H2' 125.3 . .
C3' C2' H2' 126.1 . .
C4' C3' C2' 109.4(5) . .
C4' C3' H3' 125.5 . .
C2' C3' H3' 125.0 . .
C3' C4' N1' 106.2(4) . .
C3' C4' C5' 129.7(4) . .
N1' C4' C5' 124.1(4) . .
N2' C5' C6' 106.7(4) . .
N2' C5' C4' 122.9(4) . .
C6' C5' C4' 130.4(4) . .
C5' C6' C7' 107.7(4) . .
C5' C6' H6' 126.3 . .
C7' C6' H6' 126.0 . .
C8' C7' C6' 108.7(4) . .
C8' C7' H7' 125.7 . .
C6' C7' H7' 125.5 . .
C7' C8' N2' 106.2(4) . .
C7' C8' C9' 132.6(4) . .
N2' C8' C9' 120.9(3) . .
C8' C9' C17' 110.5(3) . .
C8' C9' C18' 110.2(3) . .
C17' C9' C18' 108.8(3) . .
C8' C9' C10' 106.4(3) . .
C17' C9' C10' 112.2(3) . .
C18' C9' C10' 108.7(3) . .
C11' C10' C9' 129.5(4) . .
C11' C10' S1' 108.2(3) . .
C9' C10' S1' 122.3(3) . .
C10' C11' C12' 117.0(5) . .
C10' C11' H11' 121.2 . .
C12' C11' H11' 121.8 . .
C13' C12' C11' 111.8(5) . .
C13' C12' H12' 124.1 . .
C11' C12' H12' 124.1 . .
C12' C13' C14' 129.0(5) . .
C12' C13' S1' 109.2(3) . .
C14' C13' S1' 121.8(4) . .
C1' C14' C13' 111.3(4) 3_666 .
C1' C14' C16' 109.0(5) 3_666 .
C13' C14' C16' 109.4(4) . .
C1' C14' C15' 110.2(4) 3_666 .
C13' C14' C15' 109.4(5) . .
C16' C14' C15' 107.4(4) . .
C14' C15' H15A 109.1 . .
C14' C15' H15B 109.6 . .
H15A C15' H15B 109.5 . .
C14' C15' H15C 109.7 . .
H15A C15' H15C 109.5 . .
H15B C15' H15C 109.5 . .
C14' C16' H16A 109.3 . .
C14' C16' H16B 109.4 . .
H16A C16' H16B 109.5 . .
C14' C16' H16C 109.7 . .
H16A C16' H16C 109.5 . .
H16B C16' H16C 109.5 . .
C9' C17' H17A 109.5 . .
C9' C17' H17B 109.6 . .
H17A C17' H17B 109.5 . .
C9' C17' H17C 109.3 . .
H17A C17' H17C 109.5 . .
H17B C17' H17C 109.5 . .
C9' C18' H18A 109.9 . .
C9' C18' H18B 109.0 . .
H18A C18' H18B 109.5 . .
C9' C18' H18C 109.5 . .
H18A C18' H18C 109.5 . .
H18B C18' H18C 109.5 . .
C2A O1A C5A 108.2(3) . .
O1A C2A C3A 105.4(4) . .
O1A C2A H2AA 110.9 . .
C3A C2A H2AA 110.3 . .
O1A C2A H2AB 110.8 . .
C3A C2A H2AB 110.6 . .
H2AA C2A H2AB 108.8 . .
C4A C3A C2A 103.9(5) . .
C4A C3A H3AA 110.4 . .
C2A C3A H3AA 110.8 . .
C4A C3A H3AB 111.2 . .
C2A C3A H3AB 111.5 . .
H3AA C3A H3AB 109.0 . .
C3A C4A C5A 102.4(5) . .
C3A C4A H4AA 110.9 . .
C5A C4A H4AA 110.9 . .
C3A C4A H4AB 111.9 . .
C5A C4A H4AB 111.3 . .
H4AA C4A H4AB 109.3 . .
O1A C5A C4A 106.4(4) . .
O1A C5A H5AA 110.2 . .
C4A C5A H5AA 110.2 . .
O1A C5A H5AB 110.4 . .
C4A C5A H5AB 111.0 . .
H5AA C5A H5AB 108.6 . .
C5B O1B C2B 108.5(3) . .
O1B C2B C3B 105.9(4) . .
O1B C2B H2BA 110.1 . .
C3B C2B H2BA 110.4 . .
O1B C2B H2BB 110.7 . .
C3B C2B H2BB 111.0 . .
H2BA C2B H2BB 108.7 . .
C4B C3B C2B 108.0(5) . .
C4B C3B H3BA 110.3 . .
C2B C3B H3BA 109.8 . .
C4B C3B H3BB 109.7 . .
C2B C3B H3BB 110.4 . .
H3BA C3B H3BB 108.6 . .
C3B C4B C5B 111.8(5) . .
C3B C4B H4BA 109.5 . .
C5B C4B H4BA 109.7 . .
C3B C4B H4BB 108.9 . .
C5B C4B H4BB 109.1 . .
H4BA C4B H4BB 107.7 . .
O1B C5B C4B 105.4(4) . .
O1B C5B H5BA 110.9 . .
C4B C5B H5BA 110.7 . .
O1B C5B H5BB 110.7 . .
C4B C5B H5BB 110.1 . .
H5BA C5B H5BB 108.9 . .

loop_
_geom_bond_atom_site_label_1
_geom_bond_atom_site_label_2
_geom_bond_distance
_geom_bond_site_symmetry_2
S1 C13 1.723(6) .
S1 C10 1.761(5) .
C10 C11 1.327(7) .
C10 C9 1.569(6) .
C11 C12 1.389(9) .
C11 H11 0.9601 .
C12 C13 1.306(6) .
C12 H12 0.9600 .
C12 H17G 1.3234 .
C13 C14 1.462(6) .
C16 C9 1.599(7) .
C16 H16D 0.9599 .
C16 H16E 0.9600 .
C16 H16F 0.9600 .
C16 H16H 1.2167 .
C16 H16I 1.2465 .
C17 C14 1.606(6) .
C17 H17D 0.9600 .
C17 H17E 0.9600 .
C17 H17F 0.9600 .
C17 H17H 1.1006 .
C17 H17I 1.1709 .
S1A C10A 1.702(8) .
S1A C13A 1.789(7) .
C10A C11A 1.266(8) .
C10A C9 1.428(8) .
C11A C12A 1.430(16) .
C11A H16D 1.2409 .
C11A H11A 0.9599 .
C12A C13A 1.369(9) .
C12A H12A 0.9601 .
C13A C14 1.606(8) .
C16A C9 1.601(8) .
C16A H16E 1.2438 .
C16A H16F 1.2731 .
C16A H16G 0.9599 .
C16A H16H 0.9601 .
C16A H16I 0.9600 .
C17A C14 1.583(8) .
C17A H17E 1.1366 .
C17A H17F 1.2048 .
C17A H17G 0.9600 .
C17A H17H 0.9599 .
C17A H17I 0.9600 .
N1 C4 1.371(5) .
N1 C1 1.375(5) .
N1 H1N 0.8799 .
N2 C8 1.383(5) .
N2 C5 1.387(5) .
N2 H2N 0.8801 .
C1 C2 1.365(5) .
C1 C14 1.497(6) 3_665
C2 C3 1.420(6) .
C2 H2 0.9500 .
C3 C4 1.374(5) .
C3 H3 0.9502 .
C4 C5 1.436(5) .
C5 C6 1.382(6) .
C6 C7 1.418(6) .
C6 H6 0.9500 .
C7 C8 1.365(6) .
C7 H7 0.9500 .
C8 C9 1.492(6) .
C9 C15 1.546(7) .
C14 C1 1.497(6) 3_665
C14 C18 1.518(6) .
C15 H15D 0.9601 .
C15 H15E 0.9600 .
C15 H15F 0.9601 .
C18 H18D 0.9601 .
C18 H18E 0.9601 .
C18 H18F 0.9601 .
S1' C13' 1.717(5) .
S1' C10' 1.720(4) .
N1' C4' 1.381(5) .
N1' C1' 1.394(5) .
N1' H1'N 0.8798 .
N2' C5' 1.364(5) .
N2' C8' 1.375(5) .
N2' H2'N 0.8801 .
C1' C2' 1.364(7) .
C1' C14' 1.494(7) 3_666
C2' C3' 1.375(7) .
C2' H2' 0.9500 .
C3' C4' 1.368(6) .
C3' H3' 0.9500 .
C4' C5' 1.442(6) .
C5' C6' 1.370(5) .
C6' C7' 1.402(6) .
C6' H6' 0.9500 .
C7' C8' 1.361(5) .
C7' H7' 0.9499 .
C8' C9' 1.506(5) .
C9' C17' 1.524(5) .
C9' C18' 1.533(5) .
C9' C10' 1.536(6) .
C10' C11' 1.312(6) .
C11' C12' 1.402(6) .
C11' H11' 0.9500 .
C12' C13' 1.362(6) .
C12' H12' 0.9500 .
C13' C14' 1.494(6) .
C14' C1' 1.494(7) 3_666
C14' C16' 1.542(6) .
C14' C15' 1.549(7) .
C15' H15A 0.9799 .
C15' H15B 0.9800 .
C15' H15C 0.9801 .
C16' H16A 0.9801 .
C16' H16B 0.9798 .
C16' H16C 0.9799 .
C17' H17A 0.9801 .
C17' H17B 0.9801 .
C17' H17C 0.9799 .
C18' H18A 0.9799 .
C18' H18B 0.9800 .
C18' H18C 0.9800 .
O1A C2A 1.434(5) .
O1A C5A 1.441(5) .
C2A C3A 1.512(7) .
C2A H2AA 0.9900 .
C2A H2AB 0.9901 .
C3A C4A 1.459(8) .
C3A H3AA 0.9901 .
C3A H3AB 0.9900 .
C4A C5A 1.484(7) .
C4A H4AA 0.9899 .
C4A H4AB 0.9900 .
C5A H5AA 0.9901 .
C5A H5AB 0.9901 .
O1B C5B 1.433(5) .
O1B C2B 1.443(5) .
C2B C3B 1.500(7) .
C2B H2BA 0.9900 .
C2B H2BB 0.9900 .
C3B C4B 1.324(8) .
C3B H3BA 0.9899 .
C3B H3BB 0.9902 .
C4B C5B 1.471(7) .
C4B H4BA 0.9899 .
C4B H4BB 0.9900 .
C5B H5BA 0.9899 .
C5B H5BB 0.9900 .

loop_
_geom_hbond_atom_site_label_D
_geom_hbond_atom_site_label_H
_geom_hbond_atom_site_label_A
_geom_hbond_distance_DH
_geom_hbond_distance_HA
_geom_hbond_distance_DA
_geom_hbond_angle_DHA
N1 H1N O1A 0.88 2.23 3.094(4) 166.3
N2 H2N O1A 0.88 2.11 2.981(4) 171.3
N1' H1'N O1B 0.88 2.23 3.082(4) 162.4
N2' H2'N O1B 0.88 2.12 2.996(4) 172.2

loop_
_geom_torsion_atom_site_label_1
_geom_torsion_atom_site_label_2
_geom_torsion_atom_site_label_3
_geom_torsion_atom_site_label_4
_geom_torsion
_geom_torsion_site_symmetry_1
_geom_torsion_site_symmetry_4
C13 S1 C10 C11 -2.1(5) . .
C13 S1 C10 C9 174.4(5) . .
C9 C10 C11 C12 -175.5(6) . .
S1 C10 C11 C12 0.8(9) . .
C10 C11 C12 C13 1.5(10) . .
C11 C12 C13 C14 -172.8(6) . .
C11 C12 C13 S1 -3.1(8) . .
C10 S1 C13 C12 3.1(6) . .
C10 S1 C13 C14 174.3(5) . .
C13A S1A C10A C11A 1.6(11) . .
C13A S1A C10A C9 172.4(9) . .
C9 C10A C11A C12A -168.4(10) . .
S1A C10A C11A C12A 1.3(14) . .
C10A C11A C12A C13A -5.1(17) . .
C11A C12A C13A C14 -168.1(10) . .
C11A C12A C13A S1A 5.9(15) . .
C10A S1A C13A C12A -3.9(10) . .
C10A S1A C13A C14 170.3(10) . .
C4 N1 C1 C2 -0.9(4) . .
C4 N1 C1 C14 178.5(3) . 3_665
N1 C1 C2 C3 0.8(4) . .
C14 C1 C2 C3 -178.4(4) 3_665 .
C1 C2 C3 C4 -0.5(5) . .
C1 N1 C4 C3 0.6(4) . .
C1 N1 C4 C5 -176.7(3) . .
C2 C3 C4 N1 -0.1(4) . .
C2 C3 C4 C5 177.1(4) . .
C8 N2 C5 C6 -0.1(5) . .
C8 N2 C5 C4 178.7(4) . .
N1 C4 C5 C6 175.5(4) . .
C3 C4 C5 C6 -1.2(7) . .
N1 C4 C5 N2 -3.0(6) . .
C3 C4 C5 N2 -179.7(4) . .
N2 C5 C6 C7 0.4(5) . .
C4 C5 C6 C7 -178.4(4) . .
C5 C6 C7 C8 -0.5(5) . .
C6 C7 C8 N2 0.4(5) . .
C6 C7 C8 C9 -173.6(4) . .
C5 N2 C8 C7 -0.2(5) . .
C5 N2 C8 C9 174.5(4) . .
C11A C10A C9 C8 104.7(13) . .
S1A C10A C9 C8 -65.0(10) . .
C11A C10A C9 C15 -121.1(13) . .
S1A C10A C9 C15 69.3(9) . .
C11A C10A C9 C10 152(2) . .
S1A C10A C9 C10 -17.7(6) . .
C11A C10A C9 C16 -5.9(13) . .
S1A C10A C9 C16 -175.6(8) . .
C11A C10A C9 C16A -23.3(16) . .
S1A C10A C9 C16A 167.0(7) . .
C7 C8 C9 C10A 127.0(7) . .
N2 C8 C9 C10A -46.2(8) . .
C7 C8 C9 C15 -7.3(7) . .
N2 C8 C9 C15 179.4(4) . .
C7 C8 C9 C10 106.1(6) . .
N2 C8 C9 C10 -67.2(5) . .
C7 C8 C9 C16 -141.0(6) . .
N2 C8 C9 C16 45.7(6) . .
C7 C8 C9 C16A -98.0(8) . .
N2 C8 C9 C16A 88.7(7) . .
C11 C10 C9 C10A -173.2(17) . .
S1 C10 C9 C10A 11.2(10) . .
C11 C10 C9 C8 -31.8(8) . .
S1 C10 C9 C8 152.6(5) . .
C11 C10 C9 C15 84.2(8) . .
S1 C10 C9 C15 -91.4(6) . .
C11 C10 C9 C16 -150.7(7) . .
S1 C10 C9 C16 33.7(6) . .
C11 C10 C9 C16A -165.7(10) . .
S1 C10 C9 C16A 18.7(13) . .
C12 C13 C14 C1 102.0(8) . 3_665
S1 C13 C14 C1 -67.2(6) . 3_665
C12 C13 C14 C18 -129.0(8) . .
S1 C13 C14 C18 61.8(6) . .
C12 C13 C14 C17A -2.6(9) . .
S1 C13 C14 C17A -171.8(6) . .
C12 C13 C14 C17 -20.0(10) . .
S1 C13 C14 C17 170.8(4) . .
C12 C13 C14 C13A 147.6(18) . .
S1 C13 C14 C13A -21.6(11) . .
C12A C13A C14 C13 -176(2) . .
S1A C13A C14 C13 11.8(6) . .
C12A C13A C14 C1 -35.6(14) . 3_665
S1A C13A C14 C1 151.8(9) . 3_665
C12A C13A C14 C18 79.1(14) . .
S1A C13A C14 C18 -93.5(10) . .
C12A C13A C14 C17A -146.6(14) . .
S1A C13A C14 C17A 40.8(11) . .
C12A C13A C14 C17 -158.7(11) . .
S1A C13A C14 C17 28.7(15) . .
C4' N1' C1' C2' 0.5(5) . .
C4' N1' C1' C14' 178.6(4) . 3_666
N1' C1' C2' C3' -0.7(6) . .
C14' C1' C2' C3' -178.4(5) 3_666 .
C1' C2' C3' C4' 0.6(6) . .
C2' C3' C4' N1' -0.3(5) . .
C2' C3' C4' C5' 178.5(4) . .
C1' N1' C4' C3' -0.1(5) . .
C1' N1' C4' C5' -179.0(4) . .
C8' N2' C5' C6' 0.2(4) . .
C8' N2' C5' C4' 179.1(3) . .
C3' C4' C5' N2' 175.3(4) . .
N1' C4' C5' N2' -6.1(6) . .
C3' C4' C5' C6' -6.1(8) . .
N1' C4' C5' C6' 172.5(4) . .
N2' C5' C6' C7' -0.1(4) . .
C4' C5' C6' C7' -178.9(4) . .
C5' C6' C7' C8' 0.1(5) . .
C6' C7' C8' N2' 0.0(4) . .
C6' C7' C8' C9' -173.3(4) . .
C5' N2' C8' C7' -0.1(4) . .
C5' N2' C8' C9' 174.1(3) . .
C7' C8' C9' C17' -138.4(5) . .
N2' C8' C9' C17' 49.1(5) . .
C7' C8' C9' C18' -18.0(6) . .
N2' C8' C9' C18' 169.5(3) . .
C7' C8' C9' C10' 99.6(5) . .
N2' C8' C9' C10' -72.9(4) . .
C8' C9' C10' C11' -32.7(6) . .
C17' C9' C10' C11' -153.7(4) . .
C18' C9' C10' C11' 85.9(5) . .
C8' C9' C10' S1' 148.8(3) . .
C17' C9' C10' S1' 27.8(5) . .
C18' C9' C10' S1' -92.6(4) . .
C13' S1' C10' C11' -0.3(3) . .
C13' S1' C10' C9' 178.5(3) . .
C9' C10' C11' C12' -178.2(4) . .
S1' C10' C11' C12' 0.5(5) . .
C10' C11' C12' C13' -0.6(6) . .
C11' C12' C13' C14' -177.6(4) . .
C11' C12' C13' S1' 0.3(5) . .
C10' S1' C13' C12' 0.0(3) . .
C10' S1' C13' C14' 178.0(4) . .
C12' C13' C14' C1' 112.7(6) . 3_666
S1' C13' C14' C1' -65.0(5) . 3_666
C12' C13' C14' C16' -126.8(5) . .
S1' C13' C14' C16' 55.6(6) . .
C12' C13' C14' C15' -9.3(7) . .
S1' C13' C14' C15' 173.0(3) . .
C5A O1A C2A C3A 7.2(6) . .
O1A C2A C3A C4A -27.8(7) . .
C2A C3A C4A C5A 36.6(7) . .
C2A O1A C5A C4A 15.8(5) . .
C3A C4A C5A O1A -32.9(6) . .
C5B O1B C2B C3B 5.9(6) . .
O1B C2B C3B C4B -2.9(9) . .
C2B C3B C4B C5B -1.2(10) . .
C2B O1B C5B C4B -6.5(6) . .
C3B C4B C5B O1B 4.9(9) . .
